data_7248986
loop_
_publ_author_name
'Basanova, Elizaveta Ivanovna'
'Kulikova, Ekaterina'
'Bormotov, Nikolai I.'
'Serova, Olga'
'Shishkina, Larisa'
'Ovchinnikova, Alyona'
'Odnoshevskiy, Dmitry'
'Pyankov, Oleg'
'Agafonov, Alexander'
'Yarovaya, Olga'
'Borisevich, Sophia'
'Ilyina, Margarita'
'Kolybalov, Dmitry'
'Arkhipov, Sergey'
'Bogdanov, Nikita'
'Pavlova, Marina A.'
'Salakhutdinov, Nariman'
'Perevalov, Valery P.'
'Nikitina, Polina A.'

_publ_section_title
;
 2-Aryl-1-hydroxyimidazoles possessing antiviral activity against wide
 range of orthopoxviruses including Variola virus.
;
_journal_name_full 'RSC Medicinal Chemistry'
_journal_paper_doi 10.1039/D4MD00181H
_journal_year 2024
_chemical_formula_moiety '2(C13 H11 F3 N2 O2), H2 O'
_chemical_formula_sum 'C26 H24 F6 N4 O5'
_chemical_formula_weight 586.49
_chemical_name_systematic
'1-(1-hydroxy-4-methyl-2-(4-(trifluoromethyl)phenyl)-1H-imidazol-5-yl)ethan-1-one 4-acetyl-5-methyl-2-(4-(trifluoromethyl)phenyl)-1H-imidazole 3-oxide hydrate'
_space_group_crystal_system triclinic
_space_group_IT_number 2
_space_group_name_Hall '-P 1'
_space_group_name_H-M_alt 'P -1'
_atom_sites_solution_hydrogens mixed
_audit_creation_date 2024-03-14
_audit_creation_method
;
Olex2 1.5
(compiled 2022.04.07 svn.rca3783a0 for OlexSys, GUI svn.r6498)
;
_audit_update_record
;
2024-03-14 deposited with the CCDC.	2024-06-26 downloaded from the CCDC.
;
_cell_angle_alpha 91.342(6)
_cell_angle_beta 101.399(5)
_cell_angle_gamma 97.183(6)
_cell_formula_units_Z 2
_cell_length_a 9.7912(6)
_cell_length_b 11.5563(9)
_cell_length_c 12.0456(8)
_cell_measurement_reflns_used 3981
_cell_measurement_temperature 295(4)
_cell_measurement_theta_max 26.2020
_cell_measurement_theta_min 2.4200
_cell_volume 1323.97(16)
_computing_cell_refinement 'CrysAlisPro 1.171.42.49 (Rigaku OD, 2022)'
_computing_data_collection 'CrysAlisPro 1.171.42.49 (Rigaku OD, 2022)'
_computing_data_reduction 'CrysAlisPro 1.171.42.49 (Rigaku OD, 2022)'
_computing_molecular_graphics 'Olex2 1.5 (Dolomanov et al., 2009)'
_computing_publication_material 'Olex2 1.5 (Dolomanov et al., 2009)'
_computing_structure_refinement 'SHELXL 2017/1 (Sheldrick, 2015)'
_computing_structure_solution 'SHELXT  (Sheldrick, 2015)'
_diffrn_ambient_temperature 295(4)
_diffrn_detector_area_resol_mean 5.8140
_diffrn_measured_fraction_theta_full 0.977
_diffrn_measured_fraction_theta_max 0.931
_diffrn_measurement_details
;
List of Runs (angles in degrees, time in seconds):

  # Type    Start    End  Width  t~exp~   \w     \q     \k     \f   Frames
#--------------------------------------------------------------------------
  1  \w    -90.00  90.00   1.00   60.00    --    0.00   0.00  45.00  180
  2  \w    -30.00  90.00   1.00   60.00    --    0.00  72.00  45.00  120
;
_diffrn_measurement_device 'abstract diffractometer'
_diffrn_measurement_device_type 'Tongda TD-5000'
_diffrn_measurement_method '\w scans'
_diffrn_radiation_type MoK\a
_diffrn_radiation_wavelength 0.71073
_diffrn_reflns_av_R_equivalents 0.0496
_diffrn_reflns_av_unetI/netI 0.0744
_diffrn_reflns_Laue_measured_fraction_full 0.977
_diffrn_reflns_Laue_measured_fraction_max 0.931
_diffrn_reflns_limit_h_max 12
_diffrn_reflns_limit_h_min -12
_diffrn_reflns_limit_k_max 13
_diffrn_reflns_limit_k_min -14
_diffrn_reflns_limit_l_max 15
_diffrn_reflns_limit_l_min -14
_diffrn_reflns_number 13672
_diffrn_reflns_point_group_measured_fraction_full 0.977
_diffrn_reflns_point_group_measured_fraction_max 0.931
_diffrn_reflns_theta_full 25.242
_diffrn_reflns_theta_max 26.383
_diffrn_reflns_theta_min 2.141
_exptl_absorpt_coefficient_mu 0.130
_exptl_absorpt_correction_T_max 1.00000
_exptl_absorpt_correction_T_min 0.25758
_exptl_absorpt_correction_type multi-scan
_exptl_absorpt_process_details
;
CrysAlisPro 1.171.42.49 (Rigaku Oxford Diffraction, 2022)
Empirical absorption correction using spherical harmonics,
implemented in SCALE3 ABSPACK scaling algorithm.
;
_exptl_crystal_colour colourless
_exptl_crystal_colour_primary colourless
_exptl_crystal_density_diffrn 1.471
_exptl_crystal_description block
_exptl_crystal_F_000 604
_exptl_crystal_recrystallization_method 'Re-crystallisation from solvent: Nitromethane'
_exptl_crystal_size_max 0.5
_exptl_crystal_size_mid 0.02
_exptl_crystal_size_min 0.02
_refine_diff_density_max 0.276
_refine_diff_density_min -0.253
_refine_diff_density_rms 0.054
_refine_ls_extinction_method none
_refine_ls_goodness_of_fit_ref 1.057
_refine_ls_hydrogen_treatment constr
_refine_ls_matrix_type full
_refine_ls_number_parameters 406
_refine_ls_number_reflns 5051
_refine_ls_number_restraints 6
_refine_ls_restrained_S_all 1.058
_refine_ls_R_factor_all 0.0740
_refine_ls_R_factor_gt 0.0559
_refine_ls_shift/su_max 0.000
_refine_ls_shift/su_mean 0.000
_refine_ls_structure_factor_coef Fsqd
_refine_ls_weighting_details 'w=1/[\s^2^(Fo^2^)+(0.0697P)^2^+0.2179P] where P=(Fo^2^+2Fc^2^)/3'
_refine_ls_weighting_scheme calc
_refine_ls_wR_factor_gt 0.1513
_refine_ls_wR_factor_ref 0.1629
_reflns_Friedel_coverage 0.000
_reflns_number_gt 3762
_reflns_number_total 5051
_reflns_threshold_expression 'I > 2\s(I)'
_cod_data_source_file d4md00181h2.cif
_cod_data_source_block semihydrate_4c_pani114_ch3no2
_cod_database_code 7248986
_shelx_shelxl_version_number 2017/1
_shelx_space_group_comment
;
The symmetry employed for this shelxl refinement is uniquely defined
by the following loop, which should always be used as a source of
symmetry information in preference to the above space-group names.
They are only intended as comments.
;
_olex2_refinement_description
;
1. Fixed Uiso
 At 1.2 times of:
  All C(H) groups, All N(H) groups
 At 1.5 times of:
  All C(H,H,H) groups, All O(H) groups, All O(H,H) groups
2. Restrained distances
 F5A-F6A
 2.116 with sigma of 0.04
 F4B-F6B
 2.116 with sigma of 0.04
 F5B-F6B
 2.116 with sigma of 0.04
 F6A-F4A
 2.116 with sigma of 0.04
 F4A-F5A
 2.116 with sigma of 0.04
 F5B-F4B
 2.116 with sigma of 0.04
3. Rigid bond restraints
 F4B, F5A, F6B
 with sigma for 1-2 distances of 0.01 and sigma for 1-3 distances of 0.01
 F4A, F6A, F5B
 with sigma for 1-2 distances of 0.01 and sigma for 1-3 distances of 0.01
4. Others
 Sof(F4B)=Sof(F6B)=Sof(F5A)=1-FVAR(1)
 Sof(F4A)=Sof(F5B)=Sof(F6A)=FVAR(1)
5.a Free rotating group:
 O5(H5B,H5C)
5.b Aromatic/amide H refined with riding coordinates:
 N3(H3), C2AB(H2AB), C3A(H3A), C2A(H2A), C5AB(H5AB), C6AB(H6AB), C3AB(H3AB),
 C5A(H5A), C6A(H6A)
5.c Idealised Me refined as rotating group:
 C8B(H8BA,H8BB,H8BC), C8(H8A,H8B,H8C), C7B(H7BA,H7BB,H7BC), C7(H7A,H7B,H7C)
5.d Idealised tetrahedral OH refined as rotating group:
 O3B(H3B)
;
_olex2_submission_original_sample_id PANI-114_CH3NO2
_olex2_submission_special_instructions 'No special instructions were received'
_oxdiff_exptl_absorpt_empirical_details
;
Empirical correction (ABSPACK) includes:
- Absorption correction using spherical harmonics
- Frame scaling
;

loop_
_space_group_symop_operation_xyz
'x, y, z'
'-x, -y, -z'

loop_
_atom_site_label
_atom_site_type_symbol
_atom_site_fract_x
_atom_site_fract_y
_atom_site_fract_z
_atom_site_U_iso_or_equiv
_atom_site_adp_type
_atom_site_occupancy
_atom_site_site_symmetry_order
_atom_site_calc_flag
_atom_site_refinement_flags_posn
_atom_site_refinement_flags_adp
_atom_site_refinement_flags_occupancy
_atom_site_disorder_assembly
_atom_site_disorder_group
O3B O 0.43572(15) 0.28610(14) 0.38351(13) 0.0580(4) Uani 1 1 d . . . . .
H3B H 0.463479 0.229031 0.357900 0.087 Uiso 1 1 calc R U . . .
O3 O 0.53696(15) 0.11598(13) 0.32043(13) 0.0581(4) Uani 1 1 d . . . . .
O5 O 0.85435(16) 0.67113(15) 0.63779(17) 0.0717(5) Uani 1 1 d G . . . .
H5B H 0.823948 0.599081 0.623151 0.108 Uiso 1 1 d G U . . .
H5C H 0.783941 0.706059 0.613030 0.108 Uiso 1 1 d G U . . .
F2 F 0.89010(19) -0.09257(14) 0.81879(15) 0.0969(6) Uani 1 1 d . . . . .
N3 N 0.87692(18) 0.22183(14) 0.29897(14) 0.0494(4) Uani 1 1 d . . . . .
H3 H 0.965616 0.240229 0.324629 0.059 Uiso 1 1 calc R U . . .
F1 F 1.08257(19) 0.02094(16) 0.84551(15) 0.0982(6) Uani 1 1 d . . . . .
N1B N 0.53323(16) 0.33440(14) 0.47701(14) 0.0482(4) Uani 1 1 d . . . . .
N1 N 0.65840(17) 0.15794(14) 0.29113(14) 0.0470(4) Uani 1 1 d . . . . .
N3B N 0.72677(18) 0.43146(15) 0.57715(15) 0.0538(4) Uani 1 1 d . . . . .
F3 F 0.8994(3) 0.07899(18) 0.88746(14) 0.1182(8) Uani 1 1 d . . . . .
O4B O 0.30578(19) 0.21066(19) 0.56010(18) 0.0880(6) Uani 1 1 d . . . . .
C2 C 0.7847(2) 0.17194(16) 0.36015(17) 0.0456(4) Uani 1 1 d . . . . .
C5B C 0.5380(2) 0.30221(18) 0.58747(17) 0.0494(5) Uani 1 1 d . . . . .
C1A C 0.8216(2) 0.13632(17) 0.47651(17) 0.0464(5) Uani 1 1 d . . . . .
O4 O 0.5774(2) 0.2508(2) 0.00460(17) 0.1081(8) Uani 1 1 d . . . . .
C2B C 0.6479(2) 0.41016(17) 0.47231(17) 0.0480(5) Uani 1 1 d . . . . .
C4B C 0.6613(2) 0.36479(18) 0.64803(18) 0.0520(5) Uani 1 1 d . . . . .
F4B F 0.742(2) 0.5709(19) -0.0113(10) 0.167(7) Uani 0.46(2) 1 d D . P A 2
C1AB C 0.6840(2) 0.46117(17) 0.37015(18) 0.0493(5) Uani 1 1 d . . . . .
C5 C 0.6710(2) 0.19842(18) 0.18468(17) 0.0515(5) Uani 1 1 d . . . . .
C4 C 0.8100(2) 0.23876(18) 0.19163(17) 0.0514(5) Uani 1 1 d . . . . .
C4A C 0.9026(2) 0.05990(18) 0.69464(18) 0.0541(5) Uani 1 1 d . . . . .
F6B F 0.7853(18) 0.7273(11) 0.0800(12) 0.142(5) Uani 0.46(2) 1 d D . P A 2
C6B C 0.4220(2) 0.22734(19) 0.6214(2) 0.0581(5) Uani 1 1 d . . . . .
F5A F 0.9113(15) 0.5746(11) 0.0512(12) 0.130(5) Uani 0.46(2) 1 d D . P A 1
C2AB C 0.5858(2) 0.4694(2) 0.27122(19) 0.0581(5) Uani 1 1 d . . . . .
H2AB H 0.492059 0.440100 0.267609 0.070 Uiso 1 1 calc R U . . .
C4AB C 0.7645(3) 0.5632(2) 0.1823(2) 0.0589(5) Uani 1 1 d . . . . .
C3A C 0.7658(2) 0.0356(2) 0.6372(2) 0.0634(6) Uani 1 1 d . . . . .
H3A H 0.699897 -0.006710 0.671725 0.076 Uiso 1 1 calc R U . . .
C2A C 0.7242(2) 0.0727(2) 0.5297(2) 0.0603(6) Uani 1 1 d . . . . .
H2A H 0.630890 0.055394 0.492247 0.072 Uiso 1 1 calc R U . . .
C1 C 0.9437(3) 0.0181(2) 0.8108(2) 0.0691(6) Uani 1 1 d . . . . .
C5AB C 0.8633(3) 0.5573(2) 0.2804(2) 0.0681(6) Uani 1 1 d . . . . .
H5AB H 0.956656 0.587617 0.283809 0.082 Uiso 1 1 calc R U . . .
C8B C 0.7253(3) 0.3701(3) 0.7713(2) 0.0718(7) Uani 1 1 d . . . . .
H8BA H 0.769570 0.301388 0.789247 0.108 Uiso 1 1 calc R U . . .
H8BB H 0.653459 0.374207 0.814540 0.108 Uiso 1 1 calc R U . . .
H8BC H 0.794268 0.438072 0.789445 0.108 Uiso 1 1 calc R U . . .
C6 C 0.5562(3) 0.1936(2) 0.0844(2) 0.0679(6) Uani 1 1 d . . . . .
C6AB C 0.8232(2) 0.5064(2) 0.3733(2) 0.0635(6) Uani 1 1 d . . . . .
H6AB H 0.890208 0.502257 0.439058 0.076 Uiso 1 1 calc R U . . .
C3AB C 0.6258(3) 0.5205(2) 0.1782(2) 0.0620(6) Uani 1 1 d . . . . .
H3AB H 0.559006 0.526021 0.112568 0.074 Uiso 1 1 calc R U . . .
C5A C 0.9994(3) 0.1230(2) 0.6430(2) 0.0737(7) Uani 1 1 d . . . . .
H5A H 1.092477 0.140002 0.681096 0.088 Uiso 1 1 calc R U . . .
C6A C 0.9595(2) 0.1611(2) 0.5356(2) 0.0699(7) Uani 1 1 d . . . . .
H6A H 1.025928 0.204043 0.502024 0.084 Uiso 1 1 calc R U . . .
C8 C 0.8874(3) 0.2890(2) 0.1056(2) 0.0665(6) Uani 1 1 d . . . . .
H8A H 0.981950 0.319156 0.142027 0.100 Uiso 1 1 calc R U . . .
H8B H 0.841143 0.351069 0.070085 0.100 Uiso 1 1 calc R U . . .
H8C H 0.889173 0.229346 0.049356 0.100 Uiso 1 1 calc R U . . .
C1B C 0.8088(3) 0.6194(3) 0.0814(2) 0.0761(7) Uani 1 1 d . . . . .
C7B C 0.4482(3) 0.1735(2) 0.7330(2) 0.0762(7) Uani 1 1 d . . . . .
H7BA H 0.445873 0.230278 0.791780 0.114 Uiso 1 1 calc R U . . .
H7BB H 0.538738 0.146780 0.745825 0.114 Uiso 1 1 calc R U . . .
H7BC H 0.376879 0.108533 0.733468 0.114 Uiso 1 1 calc R U . . .
C7 C 0.4197(3) 0.1201(3) 0.0806(3) 0.1003(11) Uani 1 1 d . . . . .
H7A H 0.367033 0.156820 0.127310 0.150 Uiso 1 1 calc R U . . .
H7B H 0.436327 0.044770 0.108187 0.150 Uiso 1 1 calc R U . . .
H7C H 0.367545 0.111006 0.003880 0.150 Uiso 1 1 calc R U . . .
F4A F 0.7111(12) 0.5997(13) -0.0136(9) 0.124(4) Uani 0.54(2) 1 d D . P A 1
F5B F 0.9412(12) 0.6203(17) 0.0812(12) 0.166(6) Uani 0.54(2) 1 d D . P A 2
F6A F 0.8405(18) 0.7299(7) 0.0916(8) 0.130(4) Uani 0.54(2) 1 d D . P A 1

loop_
_atom_site_aniso_label
_atom_site_aniso_U_11
_atom_site_aniso_U_22
_atom_site_aniso_U_33
_atom_site_aniso_U_23
_atom_site_aniso_U_13
_atom_site_aniso_U_12
O3B 0.0413(8) 0.0742(10) 0.0538(9) -0.0101(7) 0.0039(6) 0.0016(6)
O3 0.0424(8) 0.0665(9) 0.0636(9) -0.0022(7) 0.0139(7) -0.0041(6)
O5 0.0447(8) 0.0712(11) 0.0922(13) -0.0025(9) 0.0059(8) -0.0051(7)
F2 0.1097(13) 0.0814(11) 0.0942(12) 0.0390(9) 0.0119(10) -0.0005(9)
N3 0.0433(9) 0.0569(10) 0.0481(10) 0.0027(7) 0.0127(7) 0.0015(7)
F1 0.0851(12) 0.1199(14) 0.0793(11) 0.0310(9) -0.0057(9) 0.0055(9)
N1B 0.0389(8) 0.0581(10) 0.0458(9) -0.0062(7) 0.0074(7) 0.0032(7)
N1 0.0416(9) 0.0512(9) 0.0469(9) -0.0021(7) 0.0094(7) 0.0015(7)
N3B 0.0460(9) 0.0628(11) 0.0499(10) -0.0048(8) 0.0078(8) 0.0010(8)
F3 0.188(2) 0.1273(15) 0.0550(10) 0.0105(9) 0.0364(12) 0.0609(15)
O4B 0.0563(11) 0.1170(16) 0.0836(13) 0.0238(11) 0.0113(10) -0.0149(10)
C2 0.0416(10) 0.0481(11) 0.0466(11) -0.0026(8) 0.0123(8) 0.0000(8)
C5B 0.0462(11) 0.0562(12) 0.0474(11) -0.0002(8) 0.0121(9) 0.0088(9)
C1A 0.0437(10) 0.0483(11) 0.0458(11) -0.0015(8) 0.0106(8) -0.0003(8)
O4 0.0954(16) 0.163(2) 0.0549(12) 0.0320(12) 0.0000(11) -0.0068(14)
C2B 0.0411(10) 0.0546(12) 0.0483(11) -0.0048(8) 0.0097(8) 0.0061(8)
C4B 0.0484(11) 0.0599(13) 0.0481(11) -0.0012(9) 0.0118(9) 0.0069(9)
F4B 0.259(19) 0.168(9) 0.058(6) -0.030(6) 0.066(8) -0.083(10)
C1AB 0.0448(11) 0.0538(12) 0.0501(11) -0.0037(8) 0.0117(9) 0.0072(8)
C5 0.0542(12) 0.0566(12) 0.0438(11) 0.0006(8) 0.0102(9) 0.0083(9)
C4 0.0546(12) 0.0558(12) 0.0461(11) 0.0022(8) 0.0148(9) 0.0087(9)
C4A 0.0595(13) 0.0540(12) 0.0483(12) 0.0043(9) 0.0115(10) 0.0047(9)
F6B 0.185(9) 0.121(9) 0.158(9) 0.089(7) 0.083(7) 0.074(8)
C6B 0.0559(13) 0.0594(13) 0.0597(13) 0.0001(10) 0.0160(11) 0.0033(10)
F5A 0.149(12) 0.130(6) 0.161(9) 0.061(5) 0.123(9) 0.056(6)
C2AB 0.0461(11) 0.0701(14) 0.0566(13) 0.0041(10) 0.0085(10) 0.0046(9)
C4AB 0.0635(14) 0.0591(13) 0.0588(13) 0.0045(10) 0.0219(11) 0.0106(10)
C3A 0.0579(13) 0.0704(15) 0.0609(14) 0.0126(11) 0.0183(11) -0.0069(11)
C2A 0.0466(12) 0.0731(15) 0.0574(13) 0.0104(10) 0.0095(10) -0.0060(10)
C1 0.0774(17) 0.0716(16) 0.0581(14) 0.0100(11) 0.0134(12) 0.0083(12)
C5AB 0.0509(13) 0.0868(17) 0.0664(15) 0.0055(12) 0.0172(11) -0.0007(11)
C8B 0.0619(14) 0.0981(19) 0.0503(13) 0.0021(12) 0.0047(11) 0.0018(13)
C6 0.0646(15) 0.0864(17) 0.0497(13) 0.0042(11) 0.0049(11) 0.0090(12)
C6AB 0.0446(12) 0.0900(17) 0.0539(13) 0.0037(11) 0.0083(10) 0.0034(11)
C3AB 0.0580(13) 0.0735(15) 0.0534(13) 0.0077(10) 0.0067(10) 0.0105(11)
C5A 0.0516(13) 0.103(2) 0.0577(14) 0.0180(12) 0.0026(11) -0.0107(12)
C6A 0.0493(13) 0.0981(19) 0.0552(14) 0.0181(12) 0.0072(10) -0.0144(12)
C8 0.0717(15) 0.0762(16) 0.0572(14) 0.0136(11) 0.0253(12) 0.0098(12)
C1B 0.0816(19) 0.080(2) 0.0699(18) 0.0157(14) 0.0239(15) 0.0076(15)
C7B 0.0850(18) 0.0774(17) 0.0683(16) 0.0128(12) 0.0244(14) 0.0026(13)
C7 0.0698(18) 0.135(3) 0.078(2) 0.0242(18) -0.0172(15) -0.0092(18)
F4A 0.106(4) 0.188(10) 0.070(5) 0.039(6) 0.012(3) -0.015(5)
F5B 0.083(4) 0.291(15) 0.147(7) 0.143(8) 0.056(4) 0.040(7)
F6A 0.218(11) 0.069(4) 0.090(4) 0.003(3) 0.035(5) -0.038(5)

loop_
_atom_type_symbol
_atom_type_description
_atom_type_scat_dispersion_real
_atom_type_scat_dispersion_imag
_atom_type_scat_source
C C 0.0033 0.0016 'International Tables Vol C Tables 4.2.6.8 and 6.1.1.4'
H H 0.0000 0.0000 'International Tables Vol C Tables 4.2.6.8 and 6.1.1.4'
F F 0.0171 0.0103 'International Tables Vol C Tables 4.2.6.8 and 6.1.1.4'
N N 0.0061 0.0033 'International Tables Vol C Tables 4.2.6.8 and 6.1.1.4'
O O 0.0106 0.0060 'International Tables Vol C Tables 4.2.6.8 and 6.1.1.4'

loop_
_geom_angle_atom_site_label_1
_geom_angle_atom_site_label_2
_geom_angle_atom_site_label_3
_geom_angle
_geom_angle_site_symmetry_1
_geom_angle_site_symmetry_3
_geom_angle_publ_flag
N1B O3B H3B 109.5 . . ?
H5B O5 H5C 104.5 . . ?
C2 N3 H3 124.6 . . ?
C2 N3 C4 110.79(17) . . ?
C4 N3 H3 124.6 . . ?
O3B N1B C5B 125.46(17) . . ?
C2B N1B O3B 124.52(17) . . ?
C2B N1B C5B 109.59(16) . . ?
O3 N1 C5 125.02(17) . . ?
C2 N1 O3 125.41(17) . . ?
C2 N1 C5 109.52(17) . . ?
C2B N3B C4B 107.00(17) . . ?
N3 C2 C1A 125.40(18) . . ?
N1 C2 N3 106.43(18) . . ?
N1 C2 C1A 128.09(18) . . ?
N1B C5B C4B 104.15(18) . . ?
N1B C5B C6B 122.43(19) . . ?
C4B C5B C6B 133.1(2) . . ?
C2A C1A C2 122.33(18) . . ?
C6A C1A C2 119.47(18) . . ?
C6A C1A C2A 118.1(2) . . ?
N1B C2B C1AB 126.23(18) . . ?
N3B C2B N1B 109.21(18) . . ?
N3B C2B C1AB 124.56(18) . . ?
N3B C4B C5B 110.02(18) . . ?
N3B C4B C8B 119.25(19) . . ?
C5B C4B C8B 130.7(2) . . ?
C2AB C1AB C2B 123.40(19) . . ?
C2AB C1AB C6AB 118.3(2) . . ?
C6AB C1AB C2B 118.25(19) . . ?
N1 C5 C6 125.9(2) . . ?
C4 C5 N1 106.64(18) . . ?
C4 C5 C6 127.4(2) . . ?
N3 C4 C5 106.61(18) . . ?
N3 C4 C8 121.8(2) . . ?
C5 C4 C8 131.5(2) . . ?
C3A C4A C1 119.7(2) . . ?
C3A C4A C5A 119.0(2) . . ?
C5A C4A C1 121.3(2) . . ?
O4B C6B C5B 121.0(2) . . ?
O4B C6B C7B 120.3(2) . . ?
C5B C6B C7B 118.8(2) . . ?
C1AB C2AB H2AB 119.6 . . ?
C3AB C2AB C1AB 120.7(2) . . ?
C3AB C2AB H2AB 119.6 . . ?
C5AB C4AB C1B 119.6(2) . . ?
C3AB C4AB C5AB 120.0(2) . . ?
C3AB C4AB C1B 120.4(2) . . ?
C4A C3A H3A 119.4 . . ?
C4A C3A C2A 121.3(2) . . ?
C2A C3A H3A 119.4 . . ?
C1A C2A H2A 119.9 . . ?
C3A C2A C1A 120.2(2) . . ?
C3A C2A H2A 119.9 . . ?
F2 C1 F1 105.1(2) . . ?
F2 C1 C4A 112.4(2) . . ?
F1 C1 C4A 113.5(2) . . ?
F3 C1 F2 105.7(2) . . ?
F3 C1 F1 107.1(2) . . ?
F3 C1 C4A 112.5(2) . . ?
C4AB C5AB H5AB 120.1 . . ?
C6AB C5AB C4AB 119.8(2) . . ?
C6AB C5AB H5AB 120.1 . . ?
C4B C8B H8BA 109.5 . . ?
C4B C8B H8BB 109.5 . . ?
C4B C8B H8BC 109.5 . . ?
H8BA C8B H8BB 109.5 . . ?
H8BA C8B H8BC 109.5 . . ?
H8BB C8B H8BC 109.5 . . ?
O4 C6 C5 117.9(2) . . ?
O4 C6 C7 121.2(2) . . ?
C5 C6 C7 120.9(2) . . ?
C1AB C6AB H6AB 119.5 . . ?
C5AB C6AB C1AB 121.0(2) . . ?
C5AB C6AB H6AB 119.5 . . ?
C2AB C3AB H3AB 120.0 . . ?
C4AB C3AB C2AB 120.1(2) . . ?
C4AB C3AB H3AB 120.0 . . ?
C4A C5A H5A 119.7 . . ?
C6A C5A C4A 120.5(2) . . ?
C6A C5A H5A 119.7 . . ?
C1A C6A H6A 119.5 . . ?
C5A C6A C1A 120.9(2) . . ?
C5A C6A H6A 119.5 . . ?
C4 C8 H8A 109.5 . . ?
C4 C8 H8B 109.5 . . ?
C4 C8 H8C 109.5 . . ?
H8A C8 H8B 109.5 . . ?
H8A C8 H8C 109.5 . . ?
H8B C8 H8C 109.5 . . ?
F4B C1B F6B 106.6(10) . . ?
F4B C1B C4AB 112.7(8) . . ?
F4B C1B F5B 107.0(15) . . ?
F6B C1B C4AB 109.9(7) . . ?
F6B C1B F5B 106.7(13) . . ?
F5A C1B C4AB 112.7(6) . . ?
F5A C1B F4A 100.6(10) . . ?
F4A C1B C4AB 113.5(6) . . ?
F5B C1B C4AB 113.5(5) . . ?
F6A C1B F5A 108.6(11) . . ?
F6A C1B C4AB 115.3(5) . . ?
F6A C1B F4A 105.0(8) . . ?
C6B C7B H7BA 109.5 . . ?
C6B C7B H7BB 109.5 . . ?
C6B C7B H7BC 109.5 . . ?
H7BA C7B H7BB 109.5 . . ?
H7BA C7B H7BC 109.5 . . ?
H7BB C7B H7BC 109.5 . . ?
C6 C7 H7A 109.5 . . ?
C6 C7 H7B 109.5 . . ?
C6 C7 H7C 109.5 . . ?
H7A C7 H7B 109.5 . . ?
H7A C7 H7C 109.5 . . ?
H7B C7 H7C 109.5 . . ?

loop_
_geom_bond_atom_site_label_1
_geom_bond_atom_site_label_2
_geom_bond_distance
_geom_bond_site_symmetry_2
_geom_bond_publ_flag
O3B H3B 0.8200 . ?
O3B N1B 1.380(2) . ?
O3 N1 1.343(2) . ?
O5 H5B 0.8505 . ?
O5 H5C 0.8492 . ?
F2 C1 1.334(3) . ?
N3 H3 0.8600 . ?
N3 C2 1.358(3) . ?
N3 C4 1.360(3) . ?
F1 C1 1.337(3) . ?
N1B C5B 1.384(3) . ?
N1B C2B 1.346(3) . ?
N1 C2 1.336(3) . ?
N1 C5 1.398(3) . ?
N3B C2B 1.343(3) . ?
N3B C4B 1.363(3) . ?
F3 C1 1.319(3) . ?
O4B C6B 1.218(3) . ?
C2 C1A 1.459(3) . ?
C5B C4B 1.387(3) . ?
C5B C6B 1.469(3) . ?
C1A C2A 1.396(3) . ?
C1A C6A 1.388(3) . ?
O4 C6 1.215(3) . ?
C2B C1AB 1.463(3) . ?
C4B C8B 1.490(3) . ?
F4B C1B 1.258(12) . ?
C1AB C2AB 1.388(3) . ?
C1AB C6AB 1.390(3) . ?
C5 C4 1.368(3) . ?
C5 C6 1.474(3) . ?
C4 C8 1.488(3) . ?
C4A C3A 1.372(3) . ?
C4A C1 1.486(3) . ?
C4A C5A 1.378(3) . ?
F6B C1B 1.296(11) . ?
C6B C7B 1.484(4) . ?
F5A C1B 1.293(10) . ?
C2AB H2AB 0.9300 . ?
C2AB C3AB 1.381(3) . ?
C4AB C5AB 1.380(3) . ?
C4AB C3AB 1.376(3) . ?
C4AB C1B 1.504(4) . ?
C3A H3A 0.9300 . ?
C3A C2A 1.374(3) . ?
C2A H2A 0.9300 . ?
C5AB H5AB 0.9300 . ?
C5AB C6AB 1.378(4) . ?
C8B H8BA 0.9600 . ?
C8B H8BB 0.9600 . ?
C8B H8BC 0.9600 . ?
C6 C7 1.483(4) . ?
C6AB H6AB 0.9300 . ?
C3AB H3AB 0.9300 . ?
C5A H5A 0.9300 . ?
C5A C6A 1.375(3) . ?
C6A H6A 0.9300 . ?
C8 H8A 0.9600 . ?
C8 H8B 0.9600 . ?
C8 H8C 0.9600 . ?
C1B F4A 1.333(10) . ?
C1B F5B 1.296(10) . ?
C1B F6A 1.273(8) . ?
C7B H7BA 0.9600 . ?
C7B H7BB 0.9600 . ?
C7B H7BC 0.9600 . ?
C7 H7A 0.9600 . ?
C7 H7B 0.9600 . ?
C7 H7C 0.9600 . ?

loop_
_geom_hbond_atom_site_label_D
_geom_hbond_atom_site_label_H
_geom_hbond_atom_site_label_A
_geom_hbond_distance_DH
_geom_hbond_distance_HA
_geom_hbond_distance_DA
_geom_hbond_angle_DHA
_geom_hbond_site_symmetry_A
_geom_hbond_publ_flag
O3B H3B O3 0.82 1.66 2.478(2) 172.6 . yes
O5 H5B N3B 0.85 2.06 2.906(2) 172.7 . yes
O5 H5C O3B 0.85 2.17 2.906(2) 144.5 2_666 yes
N3 H3 O5 0.86 1.89 2.717(2) 160.8 2_766 yes
C2A H2A O3 0.93 2.26 2.903(3) 125.9 . yes

loop_
_geom_torsion_atom_site_label_1
_geom_torsion_atom_site_label_2
_geom_torsion_atom_site_label_3
_geom_torsion_atom_site_label_4
_geom_torsion
_geom_torsion_site_symmetry_1
_geom_torsion_site_symmetry_2
_geom_torsion_site_symmetry_3
_geom_torsion_site_symmetry_4
_geom_torsion_publ_flag
O3B N1B C5B C4B 173.48(17) . . . . ?
O3B N1B C5B C6B -12.2(3) . . . . ?
O3B N1B C2B N3B -174.34(16) . . . . ?
O3B N1B C2B C1AB 4.9(3) . . . . ?
O3 N1 C2 N3 -176.90(16) . . . . ?
O3 N1 C2 C1A 6.0(3) . . . . ?
O3 N1 C5 C4 176.94(17) . . . . ?
O3 N1 C5 C6 -5.1(3) . . . . ?
N3 C2 C1A C2A -172.00(19) . . . . ?
N3 C2 C1A C6A 4.8(3) . . . . ?
N1B C5B C4B N3B 0.2(2) . . . . ?
N1B C5B C4B C8B 178.9(2) . . . . ?
N1B C5B C6B O4B -15.8(3) . . . . ?
N1B C5B C6B C7B 165.2(2) . . . . ?
N1B C2B C1AB C2AB 22.1(3) . . . . ?
N1B C2B C1AB C6AB -159.6(2) . . . . ?
N1 C2 C1A C2A 4.5(3) . . . . ?
N1 C2 C1A C6A -178.6(2) . . . . ?
N1 C5 C4 N3 0.3(2) . . . . ?
N1 C5 C4 C8 178.3(2) . . . . ?
N1 C5 C6 O4 166.8(2) . . . . ?
N1 C5 C6 C7 -13.9(4) . . . . ?
N3B C2B C1AB C2AB -158.8(2) . . . . ?
N3B C2B C1AB C6AB 19.6(3) . . . . ?
C2 N3 C4 C5 0.1(2) . . . . ?
C2 N3 C4 C8 -178.18(19) . . . . ?
C2 N1 C5 C4 -0.5(2) . . . . ?
C2 N1 C5 C6 177.4(2) . . . . ?
C2 C1A C2A C3A 176.4(2) . . . . ?
C2 C1A C6A C5A -176.3(2) . . . . ?
C5B N1B C2B N3B -1.6(2) . . . . ?
C5B N1B C2B C1AB 177.70(18) . . . . ?
C2B N1B C5B C4B 0.8(2) . . . . ?
C2B N1B C5B C6B 175.11(18) . . . . ?
C2B N3B C4B C5B -1.2(2) . . . . ?
C2B N3B C4B C8B 179.94(19) . . . . ?
C2B C1AB C2AB C3AB 178.8(2) . . . . ?
C2B C1AB C6AB C5AB -178.9(2) . . . . ?
C4B N3B C2B N1B 1.7(2) . . . . ?
C4B N3B C2B C1AB -177.62(18) . . . . ?
C4B C5B C6B O4B 156.6(2) . . . . ?
C4B C5B C6B C7B -22.4(4) . . . . ?
C1AB C2AB C3AB C4AB 0.5(3) . . . . ?
C5 N1 C2 N3 0.6(2) . . . . ?
C5 N1 C2 C1A -176.49(18) . . . . ?
C4 N3 C2 N1 -0.4(2) . . . . ?
C4 N3 C2 C1A 176.77(18) . . . . ?
C4 C5 C6 O4 -15.6(4) . . . . ?
C4 C5 C6 C7 163.6(3) . . . . ?
C4A C3A C2A C1A 0.0(4) . . . . ?
C4A C5A C6A C1A -0.4(4) . . . . ?
C6B C5B C4B N3B -173.2(2) . . . . ?
C6B C5B C4B C8B 5.6(4) . . . . ?
C2AB C1AB C6AB C5AB -0.5(3) . . . . ?
C4AB C5AB C6AB C1AB -0.4(4) . . . . ?
C3A C4A C1 F2 44.9(3) . . . . ?
C3A C4A C1 F1 164.0(2) . . . . ?
C3A C4A C1 F3 -74.3(3) . . . . ?
C3A C4A C5A C6A 0.0(4) . . . . ?
C2A C1A C6A C5A 0.7(4) . . . . ?
C1 C4A C3A C2A -179.9(2) . . . . ?
C1 C4A C5A C6A -179.9(2) . . . . ?
C5AB C4AB C3AB C2AB -1.4(3) . . . . ?
C5AB C4AB C1B F4B 145.1(13) . . . . ?
C5AB C4AB C1B F6B -96.1(9) . . . . ?
C5AB C4AB C1B F5A 54.3(8) . . . . ?
C5AB C4AB C1B F4A 167.7(7) . . . . ?
C5AB C4AB C1B F5B 23.3(11) . . . . ?
C5AB C4AB C1B F6A -71.2(9) . . . . ?
C6 C5 C4 N3 -177.6(2) . . . . ?
C6 C5 C4 C8 0.4(4) . . . . ?
C6AB C1AB C2AB C3AB 0.4(3) . . . . ?
C3AB C4AB C5AB C6AB 1.3(4) . . . . ?
C3AB C4AB C1B F4B -36.5(14) . . . . ?
C3AB C4AB C1B F6B 82.2(9) . . . . ?
C3AB C4AB C1B F5A -127.4(8) . . . . ?
C3AB C4AB C1B F4A -13.9(8) . . . . ?
C3AB C4AB C1B F5B -158.4(11) . . . . ?
C3AB C4AB C1B F6A 107.2(9) . . . . ?
C5A C4A C3A C2A 0.2(4) . . . . ?
C5A C4A C1 F2 -135.2(3) . . . . ?
C5A C4A C1 F1 -16.1(3) . . . . ?
C5A C4A C1 F3 105.6(3) . . . . ?
C6A C1A C2A C3A -0.5(3) . . . . ?
C1B C4AB C5AB C6AB 179.7(2) . . . . ?
C1B C4AB C3AB C2AB -179.8(2) . . . . ?
